data_1000207
loop_
_publ_author_name
'Launay, J M'
'Bulou, A'
'Hewat, A W'
'Gibaud, A'
'Laval, J Y'
'Nouet, J'

_publ_section_title
;
Shear transformation in the layered compound K Al F~4~: low temperature
phase structure and transformation mechanism
;
_journal_coden_ASTM JOPQAG
_journal_name_full 'Journal de Physique (Paris)'
_journal_page_first 771
_journal_page_last 782
_journal_paper_doi 10.1051/jphys:01985004605077100
_journal_volume 46
_journal_year 1985
_chemical_formula_structural 'K Al F4'
_chemical_formula_sum 'Al F4 K'
_chemical_name_systematic
;
Potassium tetrafluoroaluminate - room temperature
;
_space_group_IT_number 127
_symmetry_cell_setting tetragonal
_symmetry_Int_Tables_number 127
_symmetry_space_group_name_Hall '-P 4 2ab'
_symmetry_space_group_name_H-M 'P 4/m b m'
_cell_angle_alpha 90
_cell_angle_beta 90
_cell_angle_gamma 90
_cell_formula_units_Z 2
_cell_length_a 5.0449(3)
_cell_length_b 5.0449(3)
_cell_length_c 6.1592(4)
_cell_volume 156.8
_cod_database_code 1000207

loop_
_symmetry_equiv_pos_as_xyz
x,y,z
-x,-y,z
1/2+x,1/2-y,z
1/2-x,1/2+y,z
-y,x,z
y,-x,z
1/2+y,1/2+x,z
1/2-y,1/2-x,z
-x,-y,-z
x,y,-z
1/2-x,1/2+y,-z
1/2+x,1/2-y,-z
y,-x,-z
-y,x,-z
1/2-y,1/2-x,-z
1/2+y,1/2+x,-z

loop_
_atom_site_aniso_label
_atom_site_aniso_B_11
_atom_site_aniso_B_12
_atom_site_aniso_B_13
_atom_site_aniso_B_22
_atom_site_aniso_B_23
_atom_site_aniso_B_33
Al1 0.5(2) 0. 0. 2.6(4) 0. 2.6(4)
K1 0.6(1) -1.3(3) 0. 0.6(1) 0. 5.6(4)
F1 4.6(1) -4.1(1) 0. 4.6(1) 0. 4.8(2)
F2 3.3(1) 0. 0. 3.3(1) 0. 1.9(2)

loop_
_atom_site_label
_atom_site_type_symbol
_atom_site_symmetry_multiplicity
_atom_site_Wyckoff_symbol
_atom_site_fract_x
_atom_site_fract_y
_atom_site_fract_z
_atom_site_occupancy
_atom_site_attached_hydrogens
_atom_site_calc_flag
Al1 Al3+ 2 a 0. 0. 0. 1. 0 d
K1 K1+ 2 c 0.5 0. 0.5 1. 0 d
F1 F1- 4 g 0.2826(5) 0.2174(5) 0. 1. 0 d
F2 F1- 4 e 0. 0. 0.2828(5) 1. 0 d

loop_
_atom_type_symbol
_atom_type_oxidation_number
Al3+ 3.000
K1+ 1.000
F1- -1.000
